data_7030025
loop_
_publ_author_name
'Ho, Yi-Hsueh'
'Chang, Mu-Chieh'
'Yu, Kuo-Hsuan'
'Liu, Yi-Hung'
'Wang, Yu'
'Cheng, Yuan-Chung'
'Chen, Jwu-Ting'

_publ_section_title
;
 CO2 fixation by dicopper(ii) complexes in hypodentate framework of N8O2.
;
_journal_issue 17
_journal_name_full 'Dalton transactions (Cambridge, England : 2003)'
_journal_page_first 6287
_journal_page_last 6290
_journal_paper_doi 10.1039/c3dt53497a
_journal_volume 43
_journal_year 2014
_chemical_formula_sum 'C19 H32 Cl3 Cu N5 O16'
_chemical_formula_weight 756.39
_chemical_name_systematic
; 
 ? 
;
_space_group_IT_number 15
_symmetry_cell_setting monoclinic
_symmetry_space_group_name_Hall '-C 2yc'
_symmetry_space_group_name_H-M 'C 1 2/c 1'
_atom_sites_solution_hydrogens geom
_atom_sites_solution_primary direct
_atom_sites_solution_secondary difmap
_audit_creation_method SHELXL-97
_cell_angle_alpha 90.00
_cell_angle_beta 100.531(2)
_cell_angle_gamma 90.00
_cell_formula_units_Z 8
_cell_length_a 34.2225(6)
_cell_length_b 8.2604(2)
_cell_length_c 21.3491(4)
_cell_measurement_reflns_used 13754
_cell_measurement_temperature 150(2)
_cell_measurement_theta_max 29.8021
_cell_measurement_theta_min 2.8074
_cell_volume 5933.6(2)
_computing_cell_refinement
; 
CrysAlisPro, Agilent Technologies, 
Version 1.171.35.11 (release 16-05-2011 CrysAlis171 .NET) 
(compiled May 16 2011,17:55:39) 
Empirical absorption correction using spherical harmonics, 
 implemented in SCALE3 ABSPACK scaling algorithm. 
;
_computing_data_collection
; 
CrysAlisPro, Agilent Technologies, 
Version 1.171.35.11 (release 16-05-2011 CrysAlis171 .NET) 
(compiled May 16 2011,17:55:39) 
Empirical absorption correction using spherical harmonics, 
 implemented in SCALE3 ABSPACK scaling algorithm. 
;
_computing_data_reduction
; 
CrysAlisPro, Agilent Technologies, 
Version 1.171.35.11 (release 16-05-2011 CrysAlis171 .NET) 
(compiled May 16 2011,17:55:39) 
Empirical absorption correction using spherical harmonics, 
 implemented in SCALE3 ABSPACK scaling algorithm. 
;
_computing_molecular_graphics SHELXTL
_computing_publication_material SHELXTL
_computing_structure_refinement 'SHELXL-97 (Sheldrick, 1997)'
_computing_structure_solution 'SHELXS-97 (Sheldrick, 1990)'
_diffrn_ambient_temperature 150(2)
_diffrn_measured_fraction_theta_full 0.998
_diffrn_measured_fraction_theta_max 0.998
_diffrn_measurement_device_type 'Oxford Diffraction Gemini A'
_diffrn_measurement_method CCD
_diffrn_radiation_monochromator graphite
_diffrn_radiation_source 'fine-focus sealed tube'
_diffrn_radiation_type MoK\a
_diffrn_radiation_wavelength 0.71073
_diffrn_reflns_av_R_equivalents 0.0311
_diffrn_reflns_av_sigmaI/netI 0.0230
_diffrn_reflns_limit_h_max 43
_diffrn_reflns_limit_h_min -44
_diffrn_reflns_limit_k_max 10
_diffrn_reflns_limit_k_min -10
_diffrn_reflns_limit_l_max 27
_diffrn_reflns_limit_l_min -27
_diffrn_reflns_number 35656
_diffrn_reflns_theta_full 27.50
_diffrn_reflns_theta_max 27.50
_diffrn_reflns_theta_min 2.81
_exptl_absorpt_coefficient_mu 1.088
_exptl_absorpt_correction_T_max 1.00000
_exptl_absorpt_correction_T_min 0.84574
_exptl_absorpt_correction_type multi-scan
_exptl_absorpt_process_details
; 
CrysAlisPro, Agilent Technologies, 
Version 1.171.35.11 (release 16-05-2011 CrysAlis171 .NET) 
(compiled May 16 2011,17:55:39) 
Empirical absorption correction using spherical harmonics, 
 implemented in SCALE3 ABSPACK scaling algorithm. 
;
_exptl_crystal_density_diffrn 1.693
_exptl_crystal_density_method 'not measured'
_exptl_crystal_F_000 3112
_exptl_crystal_size_max 0.20
_exptl_crystal_size_mid 0.15
_exptl_crystal_size_min 0.10
_refine_diff_density_max 1.387
_refine_diff_density_min -0.938
_refine_diff_density_rms 0.101
_refine_ls_extinction_method none
_refine_ls_goodness_of_fit_ref 1.025
_refine_ls_hydrogen_treatment mixed
_refine_ls_matrix_type full
_refine_ls_number_parameters 425
_refine_ls_number_reflns 6798
_refine_ls_number_restraints 5
_refine_ls_restrained_S_all 1.026
_refine_ls_R_factor_all 0.0588
_refine_ls_R_factor_gt 0.0490
_refine_ls_shift/su_max 0.028
_refine_ls_shift/su_mean 0.001
_refine_ls_structure_factor_coef Fsqd
_refine_ls_weighting_details 'calc w=1/[\s^2^(Fo^2^)+(0.0798P)^2^+26.0206P] where P=(Fo^2^+2Fc^2^)/3'
_refine_ls_weighting_scheme calc
_refine_ls_wR_factor_gt 0.1367
_refine_ls_wR_factor_ref 0.1450
_reflns_number_gt 5774
_reflns_number_total 6798
_reflns_threshold_expression >2sigma(I)
_cod_data_source_file c3dt53497a2.cif
_cod_data_source_block ic15114
_cod_depositor_comments
;
The following automatic conversions were performed:

'_symmetry_cell_setting' value 'Monoclinic' changed to 'monoclinic'
according to
/usr/data/users/saulius/crontab/automatic-downloads/current/RSC/lib/dictionaries/cif_core.dic
dictionary named 'cif_core.dic' version 2.4.2 from 2011-04-26.

Automatic conversion script
Id: cif_fix_values 2281 2013-09-26 08:29:07Z andrius 
;
_cod_original_sg_symbol_H-M C2/c
_cod_database_code 7030025

loop_
_symmetry_equiv_pos_as_xyz
'x, y, z'
'-x, y, -z+1/2'
'x+1/2, y+1/2, z'
'-x+1/2, y+1/2, -z+1/2'
'-x, -y, -z'
'x, -y, z-1/2'
'-x+1/2, -y+1/2, -z'
'x+1/2, -y+1/2, z-1/2'

loop_
_atom_site_label
_atom_site_type_symbol
_atom_site_fract_x
_atom_site_fract_y
_atom_site_fract_z
_atom_site_U_iso_or_equiv
_atom_site_adp_type
_atom_site_occupancy
_atom_site_symmetry_multiplicity
_atom_site_calc_flag
_atom_site_refinement_flags
Cu1 Cu 0.156649(10) -0.00517(4) 0.471005(16) 0.01686(11) Uani 1 1 d .
O1 O 0.10056(6) -0.0789(3) 0.39058(10) 0.0194(4) Uani 1 1 d .
N1 N 0.02467(8) -0.1313(3) 0.31344(11) 0.0211(5) Uani 1 1 d .
N2 N 0.11110(7) 0.0200(3) 0.52002(11) 0.0172(5) Uani 1 1 d .
N3 N 0.14400(7) 0.2206(3) 0.44448(11) 0.0187(5) Uani 1 1 d .
N4 N 0.16725(7) -0.2058(3) 0.52082(11) 0.0180(5) Uani 1 1 d .
N5 N 0.19278(8) -0.0520(3) 0.40979(13) 0.0245(5) Uani 1 1 d .
C1 C 0.00234(11) 0.0163(4) 0.28598(14) 0.0272(7) Uani 1 1 d .
H1A H 0.0169 0.1147 0.3035 0.033 Uiso 1 1 calc R
H1B H -0.0242 0.0180 0.2982 0.033 Uiso 1 1 calc R
C2 C 0.00327(10) -0.2816(4) 0.28606(14) 0.0247(6) Uani 1 1 d .
H2A H -0.0227 -0.2884 0.3000 0.030 Uiso 1 1 calc R
H2B H 0.0190 -0.3780 0.3025 0.030 Uiso 1 1 calc R
C3 C 0.03071(9) -0.1343(4) 0.38529(13) 0.0226(6) Uani 1 1 d .
H3A H 0.0351 -0.2472 0.4005 0.027 Uiso 1 1 calc R
H3B H 0.0065 -0.0932 0.3992 0.027 Uiso 1 1 calc R
C4 C 0.06644(8) -0.0300(3) 0.41476(13) 0.0182(5) Uani 1 1 d .
H4A H 0.0607 0.0875 0.4062 0.022 Uiso 1 1 calc R
C5 C 0.07474(8) -0.0638(4) 0.48588(13) 0.0191(5) Uani 1 1 d .
H5A H 0.0516 -0.0284 0.5043 0.023 Uiso 1 1 calc R
H5B H 0.0779 -0.1819 0.4928 0.023 Uiso 1 1 calc R
C6 C 0.10458(9) 0.1958(3) 0.52729(13) 0.0206(6) Uani 1 1 d .
H6A H 0.1208 0.2342 0.5677 0.025 Uiso 1 1 calc R
H6B H 0.0763 0.2157 0.5291 0.025 Uiso 1 1 calc R
C7 C 0.11572(8) 0.2888(4) 0.47233(13) 0.0198(6) Uani 1 1 d .
C8 C 0.09928(9) 0.4376(4) 0.45301(15) 0.0254(6) Uani 1 1 d .
H8A H 0.0789 0.4825 0.4724 0.030 Uiso 1 1 calc R
C9 C 0.11309(10) 0.5201(4) 0.40489(17) 0.0281(7) Uani 1 1 d .
H9A H 0.1022 0.6225 0.3909 0.034 Uiso 1 1 calc R
C10 C 0.14283(10) 0.4518(4) 0.37746(15) 0.0268(6) Uani 1 1 d .
H10A H 0.1530 0.5074 0.3449 0.032 Uiso 1 1 calc R
C11 C 0.15755(9) 0.3017(4) 0.39817(14) 0.0227(6) Uani 1 1 d .
H11A H 0.1778 0.2544 0.3792 0.027 Uiso 1 1 calc R
C12 C 0.12445(9) -0.0661(4) 0.58150(13) 0.0202(6) Uani 1 1 d .
H12A H 0.1011 -0.0972 0.6002 0.024 Uiso 1 1 calc R
H12B H 0.1415 0.0062 0.6119 0.024 Uiso 1 1 calc R
C13 C 0.14738(8) -0.2147(4) 0.56983(13) 0.0200(6) Uani 1 1 d .
C14 C 0.15004(9) -0.3506(4) 0.60843(14) 0.0248(6) Uani 1 1 d .
H14A H 0.1354 -0.3567 0.6421 0.030 Uiso 1 1 calc R
C15 C 0.17437(10) -0.4777(4) 0.59727(16) 0.0276(7) Uani 1 1 d .
H15A H 0.1767 -0.5714 0.6235 0.033 Uiso 1 1 calc R
C16 C 0.19504(9) -0.4669(4) 0.54780(15) 0.0249(6) Uani 1 1 d .
H16A H 0.2120 -0.5524 0.5397 0.030 Uiso 1 1 calc R
C17 C 0.19068(9) -0.3297(4) 0.51024(14) 0.0217(6) Uani 1 1 d .
H17A H 0.2047 -0.3227 0.4758 0.026 Uiso 1 1 calc R
C18 C 0.20881(9) -0.0845(4) 0.36932(15) 0.0248(6) Uani 1 1 d .
C19 C 0.22922(11) -0.1268(5) 0.31791(16) 0.0356(8) Uani 1 1 d .
H19A H 0.2449 -0.0341 0.3081 0.053 Uiso 1 1 calc R
H19B H 0.2097 -0.1560 0.2801 0.053 Uiso 1 1 calc R
H19C H 0.2469 -0.2190 0.3308 0.053 Uiso 1 1 calc R
Cl1 Cl 0.23310(2) 0.08434(9) 0.61671(4) 0.02875(18) Uani 1 1 d .
O2 O 0.20084(8) 0.1373(3) 0.56749(13) 0.0397(6) Uani 1 1 d .
O3 O 0.21692(9) -0.0132(4) 0.66174(14) 0.0454(7) Uani 1 1 d .
O4 O 0.25284(9) 0.2234(4) 0.64798(17) 0.0534(8) Uani 1 1 d .
O5 O 0.26023(9) -0.0123(4) 0.59004(17) 0.0540(8) Uani 1 1 d .
Cl2 Cl 0.01849(2) 0.67098(12) 0.57990(4) 0.0350(2) Uani 1 1 d .
O6 O -0.00669(10) 0.7736(5) 0.5374(2) 0.0710(11) Uani 1 1 d .
O7 O -0.00469(12) 0.5645(7) 0.6101(2) 0.0924(15) Uani 1 1 d .
O8 O 0.04360(12) 0.7649(6) 0.62727(19) 0.0856(14) Uani 1 1 d .
O9 O 0.04405(11) 0.5881(5) 0.54690(19) 0.0683(10) Uani 1 1 d .
Cl3 Cl 0.10979(3) 0.74471(12) 0.21357(4) 0.0420(2) Uani 1 1 d .
O10 O 0.08060(11) 0.8296(6) 0.16727(15) 0.0749(12) Uani 1 1 d .
O11 O 0.09333(9) 0.7211(4) 0.26992(12) 0.0430(7) Uani 1 1 d .
O12 O 0.14147(15) 0.8486(10) 0.2236(3) 0.151(3) Uani 1 1 d .
O13 O 0.1160(3) 0.5991(7) 0.1897(4) 0.205(5) Uani 1 1 d .
H2 H 0.0482(13) -0.134(5) 0.2997(19) 0.035(11) Uiso 1 1 d .
H1 H 0.1025(12) -0.023(5) 0.363(2) 0.026(10) Uiso 1 1 d .
O14 O 0.09397(12) 0.1009(4) 0.28756(13) 0.0447(7) Uani 1 1 d .
H11 H 0.1136(17) 0.104(7) 0.272(3) 0.063(18) Uiso 1 1 d D
H12 H 0.0853(15) 0.196(7) 0.283(2) 0.055(14) Uiso 1 1 d .
O15 O 0.05634(11) 0.3823(4) 0.25282(16) 0.0540(8) Uani 1 1 d D
H13 H 0.0730(19) 0.470(8) 0.255(3) 0.081 Uiso 1 1 d .
H16 H 0.0453(17) 0.372(8) 0.2154(13) 0.081 Uiso 1 1 d D
O16 O 0.1719(2) 1.1695(9) 0.2527(3) 0.122(2) Uani 1 1 d D
H17 H 0.181(3) 1.156(13) 0.218(3) 0.184 Uiso 1 1 d D
H18 H 0.1543(16) 1.248(6) 0.246(5) 0.184 Uiso 1 1 d D

loop_
_atom_site_aniso_label
_atom_site_aniso_U_11
_atom_site_aniso_U_22
_atom_site_aniso_U_33
_atom_site_aniso_U_23
_atom_site_aniso_U_13
_atom_site_aniso_U_12
Cu1 0.01792(19) 0.01516(18) 0.01908(19) 0.00243(12) 0.00760(13) 0.00279(12)
O1 0.0219(10) 0.0207(10) 0.0170(10) 0.0009(8) 0.0070(8) 0.0013(8)
N1 0.0209(12) 0.0229(12) 0.0188(12) -0.0001(10) 0.0015(9) -0.0013(10)
N2 0.0191(11) 0.0177(11) 0.0150(11) -0.0002(9) 0.0038(9) 0.0008(9)
N3 0.0187(11) 0.0165(11) 0.0207(11) -0.0003(9) 0.0031(9) -0.0007(9)
N4 0.0184(11) 0.0175(11) 0.0185(11) 0.0014(9) 0.0039(9) 0.0002(9)
N5 0.0235(13) 0.0237(13) 0.0289(13) 0.0042(11) 0.0119(11) 0.0050(10)
C1 0.0348(17) 0.0226(15) 0.0217(16) -0.0016(11) -0.0015(13) 0.0036(13)
C2 0.0280(15) 0.0210(14) 0.0236(15) 0.0006(11) 0.0008(12) -0.0013(12)
C3 0.0218(14) 0.0280(15) 0.0172(13) 0.0008(11) 0.0016(10) -0.0026(12)
C4 0.0193(13) 0.0186(13) 0.0170(13) -0.0004(10) 0.0038(10) 0.0008(10)
C5 0.0159(13) 0.0231(14) 0.0188(13) 0.0004(11) 0.0041(10) -0.0016(11)
C6 0.0239(14) 0.0185(13) 0.0206(13) -0.0012(11) 0.0076(11) 0.0019(11)
C7 0.0198(13) 0.0183(13) 0.0209(13) -0.0030(11) 0.0026(10) 0.0003(11)
C8 0.0243(15) 0.0205(14) 0.0309(16) -0.0021(12) 0.0040(12) 0.0042(12)
C9 0.0301(16) 0.0185(14) 0.0337(17) 0.0034(12) 0.0005(13) 0.0038(12)
C10 0.0302(16) 0.0211(14) 0.0290(16) 0.0061(12) 0.0046(13) -0.0025(12)
C11 0.0222(14) 0.0209(14) 0.0259(14) 0.0023(12) 0.0068(11) -0.0009(11)
C12 0.0215(14) 0.0237(14) 0.0158(12) 0.0012(11) 0.0050(10) 0.0031(11)
C13 0.0206(13) 0.0218(14) 0.0171(12) 0.0000(11) 0.0017(10) -0.0011(11)
C14 0.0269(15) 0.0263(15) 0.0209(14) 0.0064(12) 0.0038(11) -0.0020(12)
C15 0.0301(16) 0.0221(15) 0.0283(16) 0.0067(12) -0.0004(13) -0.0010(12)
C16 0.0240(15) 0.0167(14) 0.0320(16) 0.0012(12) 0.0000(12) 0.0026(11)
C17 0.0203(14) 0.0214(14) 0.0237(14) 0.0004(11) 0.0047(11) 0.0015(11)
C18 0.0216(14) 0.0228(15) 0.0304(16) 0.0042(12) 0.0060(12) 0.0035(12)
C19 0.0321(18) 0.047(2) 0.0306(17) -0.0041(15) 0.0139(14) 0.0070(16)
Cl1 0.0209(3) 0.0258(4) 0.0399(4) -0.0059(3) 0.0066(3) 0.0002(3)
O2 0.0408(15) 0.0269(12) 0.0467(15) 0.0053(11) -0.0043(12) 0.0009(11)
O3 0.0416(16) 0.0560(18) 0.0392(15) 0.0093(13) 0.0094(12) -0.0015(13)
O4 0.0395(16) 0.0407(16) 0.077(2) -0.0209(15) 0.0019(15) -0.0088(13)
O5 0.0393(16) 0.0518(18) 0.077(2) -0.0151(15) 0.0268(15) 0.0072(13)
Cl2 0.0266(4) 0.0460(5) 0.0358(4) 0.0022(4) 0.0141(3) 0.0012(3)
O6 0.0445(18) 0.064(2) 0.104(3) 0.035(2) 0.0105(18) 0.0144(16)
O7 0.062(2) 0.140(4) 0.078(3) 0.056(3) 0.019(2) -0.031(3)
O8 0.063(2) 0.130(4) 0.070(2) -0.048(3) 0.0262(19) -0.032(2)
O9 0.066(2) 0.059(2) 0.088(3) -0.0029(19) 0.038(2) 0.0200(18)
Cl3 0.0496(5) 0.0431(5) 0.0403(5) -0.0040(4) 0.0270(4) -0.0042(4)
O10 0.061(2) 0.124(4) 0.0399(17) 0.027(2) 0.0118(15) -0.011(2)
O11 0.0580(18) 0.0470(16) 0.0274(12) 0.0071(11) 0.0171(12) 0.0202(14)
O12 0.070(3) 0.257(8) 0.110(4) 0.085(5) -0.026(3) -0.092(4)
O13 0.389(13) 0.078(4) 0.219(8) -0.011(4) 0.242(9) 0.047(6)
O14 0.074(2) 0.0307(15) 0.0322(14) 0.0096(11) 0.0175(14) 0.0051(15)
O15 0.071(2) 0.0362(16) 0.0536(18) 0.0045(14) 0.0087(16) 0.0003(15)
O16 0.144(5) 0.139(5) 0.091(4) 0.003(4) 0.040(4) 0.040(4)

loop_
_atom_type_symbol
_atom_type_description
_atom_type_scat_dispersion_real
_atom_type_scat_dispersion_imag
_atom_type_scat_source
C C 0.0033 0.0016 'International Tables Vol C Tables 4.2.6.8 and 6.1.1.4'
H H 0.0000 0.0000 'International Tables Vol C Tables 4.2.6.8 and 6.1.1.4'
N N 0.0061 0.0033 'International Tables Vol C Tables 4.2.6.8 and 6.1.1.4'
O O 0.0106 0.0060 'International Tables Vol C Tables 4.2.6.8 and 6.1.1.4'
Cl Cl 0.1484 0.1585 'International Tables Vol C Tables 4.2.6.8 and 6.1.1.4'
Cu Cu 0.3201 1.2651 'International Tables Vol C Tables 4.2.6.8 and 6.1.1.4'

loop_
_geom_angle_atom_site_label_1
_geom_angle_atom_site_label_2
_geom_angle_atom_site_label_3
_geom_angle
_geom_angle_site_symmetry_3
N4 Cu1 N3 163.81(10) .
N4 Cu1 N5 96.65(10) .
N3 Cu1 N5 97.18(11) .
N4 Cu1 N2 83.75(10) .
N3 Cu1 N2 84.43(10) .
N5 Cu1 N2 168.24(11) .
N4 Cu1 O1 102.51(9) .
N3 Cu1 O1 85.98(9) .
N5 Cu1 O1 89.58(9) .
N2 Cu1 O1 78.89(8) .
C4 O1 Cu1 105.68(15) .
C1 N1 C2 110.0(2) .
C1 N1 C3 112.0(2) .
C2 N1 C3 110.4(2) .
C6 N2 C12 113.8(2) .
C6 N2 C5 112.2(2) .
C12 N2 C5 107.7(2) .
C6 N2 Cu1 107.28(17) .
C12 N2 Cu1 105.26(17) .
C5 N2 Cu1 110.45(17) .
C11 N3 C7 119.2(3) .
C11 N3 Cu1 126.5(2) .
C7 N3 Cu1 113.96(19) .
C17 N4 C13 119.3(2) .
C17 N4 Cu1 127.4(2) .
C13 N4 Cu1 113.32(19) .
C18 N5 Cu1 170.7(3) .
N1 C1 C1 110.4(2) 2
N1 C2 C2 111.5(2) 2
N1 C3 C4 111.0(2) .
O1 C4 C5 107.2(2) .
O1 C4 C3 109.8(2) .
C5 C4 C3 107.2(2) .
N2 C5 C4 113.0(2) .
N2 C6 C7 110.7(2) .
N3 C7 C8 121.7(3) .
N3 C7 C6 115.7(2) .
C8 C7 C6 122.5(3) .
C7 C8 C9 118.9(3) .
C10 C9 C8 119.4(3) .
C11 C10 C9 118.9(3) .
N3 C11 C10 121.9(3) .
N2 C12 C13 109.2(2) .
N4 C13 C14 121.2(3) .
N4 C13 C12 115.9(2) .
C14 C13 C12 122.9(3) .
C13 C14 C15 119.2(3) .
C16 C15 C14 119.4(3) .
C15 C16 C17 118.9(3) .
N4 C17 C16 122.1(3) .
N5 C18 C19 179.7(4) .
O5 Cl1 O4 110.49(19) .
O5 Cl1 O3 108.2(2) .
O4 Cl1 O3 110.1(2) .
O5 Cl1 O2 110.3(2) .
O4 Cl1 O2 109.17(18) .
O3 Cl1 O2 108.58(17) .
O9 Cl2 O6 109.5(2) .
O9 Cl2 O7 112.3(3) .
O6 Cl2 O7 109.8(2) .
O9 Cl2 O8 105.7(2) .
O6 Cl2 O8 110.2(3) .
O7 Cl2 O8 109.2(3) .
O13 Cl3 O12 116.5(6) .
O13 Cl3 O11 108.2(3) .
O12 Cl3 O11 112.1(3) .
O13 Cl3 O10 108.2(5) .
O12 Cl3 O10 103.4(3) .
O11 Cl3 O10 108.09(18) .

loop_
_geom_bond_atom_site_label_1
_geom_bond_atom_site_label_2
_geom_bond_distance
_geom_bond_site_symmetry_2
Cu1 N4 1.967(2) .
Cu1 N3 1.974(2) .
Cu1 N5 1.994(3) .
Cu1 N2 2.041(2) .
Cu1 O1 2.408(2) .
O1 C4 1.419(3) .
N1 C1 1.500(4) .
N1 C2 1.504(4) .
N1 C3 1.510(4) .
N2 C6 1.482(4) .
N2 C12 1.489(4) .
N2 C5 1.492(4) .
N3 C11 1.345(4) .
N3 C7 1.348(4) .
N4 C17 1.345(4) .
N4 C13 1.350(4) .
N5 C18 1.137(4) .
C1 C1 1.515(6) 2
C2 C2 1.515(6) 2
C3 C4 1.534(4) .
C4 C5 1.519(4) .
C6 C7 1.509(4) .
C7 C8 1.383(4) .
C8 C9 1.386(5) .
C9 C10 1.384(5) .
C10 C11 1.380(4) .
C12 C13 1.502(4) .
C13 C14 1.385(4) .
C14 C15 1.387(5) .
C15 C16 1.377(5) .
C16 C17 1.380(4) .
C18 C19 1.447(4) .
Cl1 O5 1.420(3) .
Cl1 O4 1.434(3) .
Cl1 O3 1.441(3) .
Cl1 O2 1.446(3) .
Cl2 O9 1.398(3) .
Cl2 O6 1.414(3) .
Cl2 O7 1.417(4) .
Cl2 O8 1.430(4) .
Cl3 O13 1.339(5) .
Cl3 O12 1.368(5) .
Cl3 O11 1.432(3) .
Cl3 O10 1.451(4) .
